data_7234530
loop_
_publ_author_name
'Galadzhun, Iurii'
'Capel Berdiell, Izar'
'Shahid, Namrah'
'Halcrow, Malcolm A.'

_publ_section_title
;
 An iron(ii) coordination polymer of a triazolyl tris-heterocycle showing
 a spin state conversion triggered by loss of lattice solvent
;
_journal_issue 42
_journal_name_full CrystEngComm
_journal_page_first 6330
_journal_paper_doi 10.1039/C9CE01496A
_journal_volume 21
_journal_year 2019
_chemical_absolute_configuration unk
_chemical_formula_moiety 'C8 H6 F N3'
_chemical_formula_sum 'C8 H6 F N3'
_chemical_formula_weight 163.16
_chemical_name_systematic
;
2-Fluoro-6-(pyrazol-1-yl)pyridine 
;
_space_group_crystal_system orthorhombic
_space_group_IT_number 19
_space_group_name_Hall 'P 2ac 2ab'
_space_group_name_H-M_alt 'P 21 21 21'
_symmetry_space_group_name_Hall 'P 2ac 2ab'
_symmetry_space_group_name_H-M 'P 21 21 21'
_atom_sites_solution_hydrogens geom
_atom_sites_solution_primary direct
_atom_sites_solution_secondary difmap
_audit_creation_date 2019-07-18
_audit_creation_method
;
  Olex2 1.2
  (compiled Apr 23 2013 17:54:37, GUI svn.r4466)
;
_audit_update_record
;
2019-08-30 deposited with the CCDC.    2019-10-10 downloaded from the CCDC.
;
_cell_angle_alpha 90.00
_cell_angle_beta 90.00
_cell_angle_gamma 90.00
_cell_formula_units_Z 4
_cell_length_a 4.0393(1)
_cell_length_b 11.2187(4)
_cell_length_c 16.2922(4)
_cell_measurement_reflns_used 1216
_cell_measurement_temperature 120(2)
_cell_measurement_theta_max 73.52
_cell_measurement_theta_min 4.75
_cell_volume 738.29(4)
_computing_cell_refinement 'CrysAlisPro, Agilent Technologies'
_computing_data_collection 'CrysAlisPro, Agilent Technologies'
_computing_data_reduction 'CrysAlisPro, Agilent Technologies'
_computing_molecular_graphics 'XSEED (Barbour, 2001)'
_computing_publication_material
;
O. V. Dolomanov, L. J. Bourhis, R. J. Gildea, J. A. K. Howard and H. Puschmann,
OLEX2: a complete structure solution, refinement and analysis program.
J. Appl. Cryst. (2009). 42, 339-341.
;
_computing_structure_refinement 'SHELXL-97 (Sheldrick, 1997)'
_computing_structure_solution 'SHELXS-97 (Sheldrick, 1990)'
_diffrn_ambient_temperature 120(2)
_diffrn_detector_area_resol_mean 5.3095
_diffrn_measured_fraction_theta_full 0.976
_diffrn_measured_fraction_theta_max 0.960
_diffrn_measurement_device_type 'SuperNova, Dual, Cu at zero, Atlas'
_diffrn_measurement_method '\w scans'
_diffrn_radiation_monochromator mirror
_diffrn_radiation_source 'SuperNova (Cu) X-ray Source'
_diffrn_radiation_type CuK\a
_diffrn_radiation_wavelength 1.54184
_diffrn_reflns_av_R_equivalents 0.0134
_diffrn_reflns_av_unetI/netI 0.0154
_diffrn_reflns_limit_h_max 4
_diffrn_reflns_limit_h_min -2
_diffrn_reflns_limit_k_max 13
_diffrn_reflns_limit_k_min -10
_diffrn_reflns_limit_l_max 17
_diffrn_reflns_limit_l_min -19
_diffrn_reflns_number 1711
_diffrn_reflns_theta_full 72.00
_diffrn_reflns_theta_max 73.66
_diffrn_reflns_theta_min 4.79
_diffrn_standards_decay_% 0
_diffrn_standards_interval_count 0
_diffrn_standards_interval_time 0
_diffrn_standards_number 0
_exptl_absorpt_coefficient_mu 0.943
_exptl_absorpt_correction_T_max 1.000
_exptl_absorpt_correction_T_min 0.781
_exptl_absorpt_correction_type multi-scan
_exptl_absorpt_process_details
; 
CrysAlisPro, Agilent Technologies,
Version 1.171.36.24 (release 03-12-2012 CrysAlis171 .NET)
Empirical absorption correction using spherical harmonics,
 implemented in SCALE3 ABSPACK scaling algorithm.
;
_exptl_crystal_colour colourless
_exptl_crystal_density_diffrn 1.468
_exptl_crystal_density_method 'not measured'
_exptl_crystal_description lath
_exptl_crystal_F_000 336
_exptl_crystal_recrystallization_method 'From the Melt'
_exptl_crystal_size_max 0.45
_exptl_crystal_size_mid 0.30
_exptl_crystal_size_min 0.15
_refine_diff_density_max 0.150
_refine_diff_density_min -0.153
_refine_diff_density_rms 0.035
_refine_ls_abs_structure_details 'Flack H D (1983), Acta Cryst. A39, 876-881'
_refine_ls_abs_structure_Flack 0.5(3)
_refine_ls_extinction_method none
_refine_ls_goodness_of_fit_ref 1.079
_refine_ls_hydrogen_treatment refxyz
_refine_ls_matrix_type full
_refine_ls_number_parameters 127
_refine_ls_number_reflns 870
_refine_ls_number_restraints 0
_refine_ls_restrained_S_all 1.079
_refine_ls_R_factor_all 0.0293
_refine_ls_R_factor_gt 0.0277
_refine_ls_shift/su_max 0.000
_refine_ls_shift/su_mean 0.000
_refine_ls_structure_factor_coef Fsqd
_refine_ls_weighting_details 'calc w=1/[\s^2^(Fo^2^)+(0.0525P)^2^+0.1020P] where P=(Fo^2^+2Fc^2^)/3'
_refine_ls_weighting_scheme calc
_refine_ls_wR_factor_gt 0.0770
_refine_ls_wR_factor_ref 0.0786
_reflns_number_gt 829
_reflns_number_total 870
_reflns_threshold_expression >2sigma(I)
_cod_data_source_file c9ce01496a2.cif
_cod_data_source_block ig11
_cod_depositor_comments 'Adding full bibliography for 7234530--7234535.cif.'
_cod_database_code 7234530
_olex2_refinement_description
;
1. Fixed Uiso
 At 1.2 times of:
  All C(H) groups
;

loop_
_space_group_symop_id
_space_group_symop_operation_xyz
1 'x, y, z'
2 '-x+1/2, -y, z+1/2'
3 'x+1/2, -y+1/2, -z'
4 '-x, y+1/2, -z+1/2'

loop_
_atom_site_label
_atom_site_type_symbol
_atom_site_fract_x
_atom_site_fract_y
_atom_site_fract_z
_atom_site_U_iso_or_equiv
_atom_site_adp_type
_atom_site_occupancy
_atom_site_symmetry_multiplicity
_atom_site_calc_flag
N1 N 1.1217(4) 0.91661(13) 0.59737(8) 0.0238(3) Uani 1 1 d
C2 C 1.0407(4) 1.01228(15) 0.55315(10) 0.0208(4) Uani 1 1 d
C3 C 1.1329(5) 1.12807(15) 0.57292(10) 0.0241(4) Uani 1 1 d
H3 H 1.071(6) 1.1932(17) 0.5406(12) 0.029 Uiso 1 1 d
C4 C 1.3181(5) 1.14383(17) 0.64361(11) 0.0267(4) Uani 1 1 d
H4 H 1.388(7) 1.2237(18) 0.6585(13) 0.032 Uiso 1 1 d
C5 C 1.4026(5) 1.04701(17) 0.69172(11) 0.0278(4) Uani 1 1 d
H5 H 1.519(6) 1.052(2) 0.7412(14) 0.033 Uiso 1 1 d
C6 C 1.2975(5) 0.93753(16) 0.66365(10) 0.0262(4) Uani 1 1 d
N7 N 0.8463(4) 0.98837(12) 0.48299(8) 0.0211(3) Uani 1 1 d
N8 N 0.7368(4) 1.08006(13) 0.43515(8) 0.0257(4) Uani 1 1 d
C9 C 0.5623(5) 1.02671(17) 0.37692(10) 0.0275(4) Uani 1 1 d
H9 H 0.466(6) 1.0741(19) 0.3357(13) 0.033 Uiso 1 1 d
C10 C 0.5580(5) 0.90196(17) 0.38602(11) 0.0268(4) Uani 1 1 d
H10 H 0.456(6) 0.8459(18) 0.3516(13) 0.032 Uiso 1 1 d
C11 C 0.7436(5) 0.88057(16) 0.45471(11) 0.0242(4) Uani 1 1 d
H11 H 0.793(6) 0.8072(17) 0.4810(12) 0.029 Uiso 1 1 d
F12 F 1.3772(4) 0.83895(10) 0.70761(6) 0.0384(3) Uani 1 1 d

loop_
_atom_site_aniso_label
_atom_site_aniso_U_11
_atom_site_aniso_U_22
_atom_site_aniso_U_33
_atom_site_aniso_U_23
_atom_site_aniso_U_13
_atom_site_aniso_U_12
N1 0.0266(8) 0.0212(7) 0.0236(7) 0.0012(5) 0.0025(7) 0.0019(7)
C2 0.0203(8) 0.0215(8) 0.0207(7) -0.0005(6) 0.0034(7) 0.0004(7)
C3 0.0253(9) 0.0204(8) 0.0267(8) 0.0017(7) 0.0025(7) -0.0001(8)
C4 0.0271(10) 0.0246(8) 0.0286(8) -0.0033(7) 0.0014(7) -0.0034(9)
C5 0.0270(9) 0.0324(10) 0.0239(8) -0.0025(7) -0.0001(8) -0.0001(9)
C6 0.0288(9) 0.0257(8) 0.0243(8) 0.0050(7) 0.0016(7) 0.0049(8)
N7 0.0221(7) 0.0188(7) 0.0226(6) 0.0007(5) 0.0016(6) 0.0014(6)
N8 0.0309(8) 0.0228(7) 0.0235(7) 0.0032(6) -0.0007(6) 0.0044(7)
C9 0.0296(9) 0.0301(9) 0.0228(8) 0.0001(7) -0.0006(8) 0.0050(9)
C10 0.0254(9) 0.0286(9) 0.0264(8) -0.0062(7) -0.0006(8) -0.0008(9)
C11 0.0232(9) 0.0205(8) 0.0288(8) -0.0013(7) 0.0025(7) -0.0009(7)
F12 0.0544(8) 0.0292(6) 0.0316(6) 0.0065(4) -0.0093(6) 0.0056(6)

loop_
_atom_type_symbol
_atom_type_description
_atom_type_scat_dispersion_real
_atom_type_scat_dispersion_imag
_atom_type_scat_source
C C 0.0181 0.0091 'International Tables Vol C Tables 4.2.6.8 and 6.1.1.4'
H H 0.0000 0.0000 'International Tables Vol C Tables 4.2.6.8 and 6.1.1.4'
F F 0.0727 0.0534 'International Tables Vol C Tables 4.2.6.8 and 6.1.1.4'
N N 0.0311 0.0180 'International Tables Vol C Tables 4.2.6.8 and 6.1.1.4'

loop_
_geom_angle_atom_site_label_1
_geom_angle_atom_site_label_2
_geom_angle_atom_site_label_3
_geom_angle
C6 N1 C2 115.66(15)
N1 C2 C3 124.18(16)
N1 C2 N7 114.88(15)
C3 C2 N7 120.94(15)
C2 C3 H3 121.9(13)
C4 C3 C2 117.20(16)
C4 C3 H3 120.9(13)
C3 C4 H4 118.9(13)
C5 C4 C3 120.31(17)
C5 C4 H4 120.8(13)
C4 C5 H5 124.5(14)
C6 C5 C4 115.86(16)
C6 C5 H5 119.6(14)
N1 C6 C5 126.78(16)
N1 C6 F12 114.64(15)
F12 C6 C5 118.58(16)
N8 N7 C2 119.96(13)
C11 N7 C2 127.81(14)
C11 N7 N8 112.22(13)
C9 N8 N7 103.95(14)
N8 C9 H9 118.4(13)
N8 C9 C10 112.36(17)
C10 C9 H9 129.2(13)
C9 C10 H10 127.6(13)
C11 C10 C9 104.70(17)
C11 C10 H10 127.7(13)
N7 C11 C10 106.77(16)
N7 C11 H11 123.7(13)
C10 C11 H11 129.5(13)

loop_
_geom_bond_atom_site_label_1
_geom_bond_atom_site_label_2
_geom_bond_distance
N1 C2 1.333(2)
N1 C6 1.314(2)
C2 C3 1.389(2)
C2 N7 1.413(2)
C3 H3 0.93(2)
C3 C4 1.385(3)
C4 H4 0.97(2)
C4 C5 1.382(3)
C5 H5 0.93(2)
C5 C6 1.378(3)
C6 F12 1.3563(19)
N7 N8 1.3644(19)
N7 C11 1.359(2)
N8 C9 1.325(2)
C9 H9 0.94(2)
C9 C10 1.407(3)
C10 H10 0.94(2)
C10 C11 1.368(2)
C11 H11 0.949(19)
